data_4331744
loop_
_publ_author_name
'Noda, Kyoko'
'Ohuchi, Yuko'
'Hashimoto, Akira'
'Fujiki, Masayuki'
'Itoh, Sumitaka'
'Iwatsuki, Satoshi'
'Noda, Toshiaki'
'Suzuki, Takayoshi'
'Kashiwabara, Kazuo'
'Takagi, Hideo D.'

_publ_section_title
;
 Syntheses, Structural Determinations of [Ru(ROCS2)2(PPh3)2]+/0Pairs, and
 Kinetic Analyses of Thermal Reactions Involving
 Transienttrans-[Ru(iPrOCS2)2(PPh3)2] Species (ROCS2-= Ethyl- or
 Isopropyldithiocarbonate and PPh3= Triphenylphosphine)
;
_journal_issue 3
_journal_name_full 'Inorganic Chemistry'
_journal_page_first 1349
_journal_page_last 1355
_journal_paper_doi 10.1021/ic051487l
_journal_volume 45
_journal_year 2006
_chemical_formula_moiety 'C44 H44 O2 P2 Ru S4 1+, F6 P 1-, H2 O'
_chemical_formula_sum 'C44 H46 F6 O3 P3 Ru S4'
_chemical_formula_weight 1059.03
_chemical_name_systematic
; 
 ? 
;
_space_group_IT_number 2
_symmetry_cell_setting triclinic
_symmetry_space_group_name_Hall '-P 1'
_symmetry_space_group_name_H-M 'P -1'
_atom_sites_solution_hydrogens geom
_atom_sites_solution_primary direct
_atom_sites_solution_secondary difmap
_audit_creation_method SHELXL-97
_cell_angle_alpha 76.77(5)
_cell_angle_beta 75.76(5)
_cell_angle_gamma 76.49(5)
_cell_formula_units_Z 2
_cell_length_a 11.336(7)
_cell_length_b 11.415(8)
_cell_length_c 19.347(13)
_cell_measurement_reflns_used 16586
_cell_measurement_temperature 200(2)
_cell_measurement_theta_max 27.5
_cell_measurement_theta_min 3.1
_cell_volume 2320(3)
_computing_cell_refinement PROCESS-AUTO
_computing_data_collection PROCESS-AUTO
_computing_data_reduction CrystalStructure
_computing_molecular_graphics ORTEP-3
_computing_publication_material 'CrystalStructure 3.6.0'
_computing_structure_refinement SHELXL97
_computing_structure_solution SIR92
_diffrn_ambient_temperature 200(2)
_diffrn_detector_area_resol_mean 10.00
_diffrn_measured_fraction_theta_full 0.925
_diffrn_measured_fraction_theta_max 0.925
_diffrn_measurement_device_type 'Rigaku RAXIS-RAPID'
_diffrn_measurement_method \w
_diffrn_radiation_monochromator graphite
_diffrn_radiation_source 'fine-focus sealed tube'
_diffrn_radiation_type 'Mo K\a'
_diffrn_radiation_wavelength 0.71075
_diffrn_reflns_av_R_equivalents 0.0433
_diffrn_reflns_av_sigmaI/netI 0.0760
_diffrn_reflns_limit_h_max 14
_diffrn_reflns_limit_h_min -14
_diffrn_reflns_limit_k_max 14
_diffrn_reflns_limit_k_min -14
_diffrn_reflns_limit_l_max 24
_diffrn_reflns_limit_l_min -25
_diffrn_reflns_number 19915
_diffrn_reflns_theta_full 27.48
_diffrn_reflns_theta_max 27.48
_diffrn_reflns_theta_min 3.08
_exptl_absorpt_coefficient_mu 0.684
_exptl_absorpt_correction_T_max 0.9347
_exptl_absorpt_correction_T_min 0.8475
_exptl_absorpt_correction_type mullti-scan
_exptl_absorpt_process_details
;
    Higashi, T. (1995). Program for Absorption Correction.
    Rigaku Corporation, Tokyo, Japan.
;
_exptl_crystal_colour green
_exptl_crystal_density_diffrn 1.516
_exptl_crystal_density_method 'not measured'
_exptl_crystal_description prism
_exptl_crystal_F_000 1082
_exptl_crystal_size_max 0.25
_exptl_crystal_size_mid 0.15
_exptl_crystal_size_min 0.10
_refine_diff_density_max 1.671
_refine_diff_density_min -0.887
_refine_diff_density_rms 0.140
_refine_ls_extinction_method none
_refine_ls_goodness_of_fit_ref 1.257
_refine_ls_hydrogen_treatment constr
_refine_ls_matrix_type full
_refine_ls_number_parameters 608
_refine_ls_number_reflns 9835
_refine_ls_number_restraints 0
_refine_ls_restrained_S_all 1.257
_refine_ls_R_factor_all 0.1026
_refine_ls_R_factor_gt 0.0744
_refine_ls_shift/su_max 0.002
_refine_ls_shift/su_mean 0.000
_refine_ls_structure_factor_coef Fsqd
_refine_ls_weighting_details 'calc w=1/[\s^2^(Fo^2^)+(0.0552P)^2^+21.6355P] where P=(Fo^2^+2Fc^2^)/3'
_refine_ls_weighting_scheme calc
_refine_ls_wR_factor_gt 0.2177
_refine_ls_wR_factor_ref 0.2240
_reflns_number_gt 7015
_reflns_number_total 9835
_reflns_threshold_expression 'I > 2\s(I)'
_cod_data_source_file ic051487lsup4.cif
_cod_data_source_block trPrdto
_cod_database_code 4331744

loop_
_symmetry_equiv_pos_as_xyz
'x, y, z'
'-x, -y, -z'

loop_
_atom_site_label
_atom_site_type_symbol
_atom_site_fract_x
_atom_site_fract_y
_atom_site_fract_z
_atom_site_U_iso_or_equiv
_atom_site_adp_type
_atom_site_occupancy
_atom_site_symmetry_multiplicity
_atom_site_calc_flag
_atom_site_refinement_flags
Ru1 Ru 0.0000 0.0000 0.0000 0.0173(2) Uani 1 2 d S
Ru2 Ru -0.5000 -0.5000 0.5000 0.0204(2) Uani 1 2 d S
S1 S -0.01219(19) -0.11907(18) 0.11723(10) 0.0244(4) Uani 1 1 d .
S2 S 0.06790(18) -0.20873(18) -0.01391(10) 0.0233(4) Uani 1 1 d .
S6 S -0.37606(19) -0.4226(2) 0.38860(10) 0.0267(4) Uani 1 1 d .
S7 S -0.4017(2) -0.3576(2) 0.52412(11) 0.0276(4) Uani 1 1 d .
P1 P -0.20018(18) -0.03040(19) -0.01046(10) 0.0195(4) Uani 1 1 d .
P2 P -0.66445(19) -0.3408(2) 0.45777(11) 0.0231(4) Uani 1 1 d .
P3 P -0.3159(3) 0.2690(3) 0.24228(15) 0.0504(7) Uani 1 1 d .
F1 F -0.332(3) 0.179(2) 0.3184(10) 0.089(7) Uani 0.50 1 d P
F2 F -0.365(3) 0.3764(18) 0.2809(13) 0.092(7) Uani 0.50 1 d P
F3 F -0.1864(19) 0.268(6) 0.2424(17) 0.173(16) Uani 0.50 1 d P
F4 F -0.456(3) 0.281(5) 0.240(2) 0.172(14) Uani 0.50 1 d P
F5 F -0.294(6) 0.147(2) 0.2100(16) 0.18(2) Uani 0.50 1 d P
F6 F -0.290(4) 0.336(3) 0.1621(9) 0.098(9) Uani 0.50 1 d P
F7 F -0.410(3) 0.302(4) 0.3117(15) 0.155(13) Uani 0.50 1 d P
F8 F -0.253(4) 0.379(2) 0.2522(14) 0.106(8) Uani 0.50 1 d P
F9 F -0.230(4) 0.184(2) 0.2919(19) 0.109(10) Uani 0.50 1 d P
F10 F -0.383(3) 0.3764(17) 0.1899(16) 0.101(8) Uani 0.50 1 d P
F11 F -0.390(3) 0.185(3) 0.2341(13) 0.091(7) Uani 0.50 1 d P
F12 F -0.214(2) 0.227(6) 0.1797(17) 0.175(17) Uani 0.50 1 d P
O1 O 0.0521(6) -0.3534(5) 0.1189(3) 0.0358(15) Uani 1 1 d .
O6 O -0.2607(6) -0.2557(6) 0.4098(3) 0.0352(14) Uani 1 1 d .
O11 O -0.9883(8) 0.0126(6) 0.4231(4) 0.059(2) Uani 1 1 d .
C1 C 0.0397(8) -0.2449(8) 0.0775(4) 0.0273(18) Uani 1 1 d .
C2 C 0.0890(11) -0.4645(9) 0.0861(6) 0.050(3) Uani 1 1 d .
H2 H 0.0512 -0.4518 0.0428 0.060 Uiso 1 1 calc R
C3 C 0.2196(13) -0.4924(13) 0.0661(10) 0.085(5) Uani 1 1 d .
H3A H 0.2489 -0.4278 0.0271 0.102 Uiso 1 1 calc R
H3B H 0.2450 -0.5709 0.0493 0.102 Uiso 1 1 calc R
H3C H 0.2556 -0.4977 0.1082 0.102 Uiso 1 1 calc R
C4 C 0.0352(14) -0.5605(11) 0.1459(9) 0.078(4) Uani 1 1 d .
H4A H -0.0553 -0.5367 0.1570 0.093 Uiso 1 1 calc R
H4B H 0.0677 -0.5670 0.1894 0.093 Uiso 1 1 calc R
H4C H 0.0585 -0.6398 0.1300 0.093 Uiso 1 1 calc R
C6 C -0.3339(7) -0.3340(8) 0.4345(4) 0.0256(17) Uani 1 1 d .
C7 C -0.2064(9) -0.2308(9) 0.3311(5) 0.039(2) Uani 1 1 d .
H7 H -0.2708 -0.2268 0.3030 0.047 Uiso 1 1 calc R
C8 C -0.0998(11) -0.3311(11) 0.3127(7) 0.065(4) Uani 1 1 d .
H8A H -0.1295 -0.4084 0.3223 0.078 Uiso 1 1 calc R
H8B H -0.0389 -0.3388 0.3425 0.078 Uiso 1 1 calc R
H8C H -0.0610 -0.3119 0.2613 0.078 Uiso 1 1 calc R
C9 C -0.1728(13) -0.1087(11) 0.3176(7) 0.067(4) Uani 1 1 d .
H9A H -0.2474 -0.0478 0.3304 0.080 Uiso 1 1 calc R
H9B H -0.1355 -0.0864 0.2662 0.080 Uiso 1 1 calc R
H9C H -0.1133 -0.1109 0.3473 0.080 Uiso 1 1 calc R
C11 C -0.2642(8) -0.1465(8) 0.0615(4) 0.0285(18) Uani 1 1 d .
C12 C -0.2257(9) -0.2684(9) 0.0540(5) 0.035(2) Uani 1 1 d .
H12 H -0.1763 -0.2887 0.0095 0.042 Uiso 1 1 calc R
C13 C -0.2588(10) -0.3606(10) 0.1111(7) 0.052(3) Uani 1 1 d .
H13 H -0.2296 -0.4437 0.1057 0.062 Uiso 1 1 calc R
C14 C -0.3327(11) -0.3340(12) 0.1751(6) 0.056(3) Uani 1 1 d .
H14 H -0.3545 -0.3980 0.2140 0.067 Uiso 1 1 calc R
C15 C -0.3742(12) -0.2162(14) 0.1821(5) 0.060(3) Uani 1 1 d .
H15 H -0.4271 -0.1976 0.2262 0.072 Uiso 1 1 calc R
C16 C -0.3412(9) -0.1197(11) 0.1260(5) 0.044(2) Uani 1 1 d .
H16 H -0.3713 -0.0370 0.1322 0.053 Uiso 1 1 calc R
C17 C -0.2051(7) -0.0808(7) -0.0929(4) 0.0218(16) Uani 1 1 d .
C18 C -0.1024(8) -0.0935(7) -0.1497(4) 0.0248(16) Uani 1 1 d .
H18 H -0.0243 -0.0841 -0.1441 0.030 Uiso 1 1 calc R
C19 C -0.1132(9) -0.1196(9) -0.2141(5) 0.037(2) Uani 1 1 d .
H19 H -0.0430 -0.1269 -0.2528 0.044 Uiso 1 1 calc R
C20 C -0.2258(10) -0.1349(9) -0.2221(5) 0.040(2) Uani 1 1 d .
H20 H -0.2341 -0.1500 -0.2668 0.048 Uiso 1 1 calc R
C21 C -0.3254(9) -0.1285(9) -0.1656(5) 0.039(2) Uani 1 1 d .
H21 H -0.4019 -0.1425 -0.1708 0.046 Uiso 1 1 calc R
C22 C -0.3166(8) -0.1019(9) -0.1010(5) 0.0323(19) Uani 1 1 d .
H22 H -0.3866 -0.0981 -0.0621 0.039 Uiso 1 1 calc R
C23 C -0.3155(7) 0.1112(8) -0.0099(4) 0.0248(17) Uani 1 1 d .
C24 C -0.3641(8) 0.1700(8) -0.0710(5) 0.033(2) Uani 1 1 d .
H24 H -0.3410 0.1339 -0.1132 0.039 Uiso 1 1 calc R
C25 C -0.4462(9) 0.2813(9) -0.0705(6) 0.044(2) Uani 1 1 d .
H25 H -0.4789 0.3210 -0.1125 0.053 Uiso 1 1 calc R
C26 C -0.4804(9) 0.3341(9) -0.0102(7) 0.049(3) Uani 1 1 d .
H26 H -0.5394 0.4084 -0.0097 0.059 Uiso 1 1 calc R
C27 C -0.4295(9) 0.2801(10) 0.0500(6) 0.047(3) Uani 1 1 d .
H27 H -0.4511 0.3186 0.0913 0.057 Uiso 1 1 calc R
C28 C -0.3465(8) 0.1691(9) 0.0500(5) 0.0315(19) Uani 1 1 d .
H28 H -0.3106 0.1324 0.0912 0.038 Uiso 1 1 calc R
C29 C -0.6381(7) -0.1844(7) 0.4438(5) 0.0245(16) Uani 1 1 d .
C30 C -0.6724(10) -0.1138(10) 0.4977(6) 0.045(2) Uani 1 1 d .
H30 H -0.7142 -0.1460 0.5447 0.054 Uiso 1 1 calc R
C31 C -0.6463(13) 0.0030(11) 0.4836(7) 0.062(3) Uani 1 1 d .
H31 H -0.6702 0.0499 0.5212 0.074 Uiso 1 1 calc R
C32 C -0.5862(13) 0.0524(11) 0.4159(7) 0.060(3) Uani 1 1 d .
H32 H -0.5709 0.1335 0.4065 0.072 Uiso 1 1 calc R
C33 C -0.5492(10) -0.0155(9) 0.3630(6) 0.044(2) Uani 1 1 d .
H33 H -0.5055 0.0171 0.3167 0.053 Uiso 1 1 calc R
C34 C -0.5745(9) -0.1321(9) 0.3759(5) 0.039(2) Uani 1 1 d .
H34 H -0.5483 -0.1782 0.3379 0.046 Uiso 1 1 calc R
C35 C -0.8159(8) -0.3446(8) 0.5181(4) 0.0280(18) Uani 1 1 d .
C36 C -0.9168(9) -0.3628(10) 0.4961(5) 0.041(2) Uani 1 1 d .
H36 H -0.9081 -0.3743 0.4478 0.050 Uiso 1 1 calc R
C37 C -1.0302(10) -0.3645(11) 0.5438(7) 0.052(3) Uani 1 1 d .
H37 H -1.0984 -0.3764 0.5275 0.063 Uiso 1 1 calc R
C38 C -1.0455(10) -0.3494(11) 0.6135(7) 0.055(3) Uani 1 1 d .
H38 H -1.1240 -0.3494 0.6455 0.066 Uiso 1 1 calc R
C39 C -0.9457(10) -0.3341(10) 0.6371(5) 0.048(3) Uani 1 1 d .
H39 H -0.9553 -0.3250 0.6859 0.057 Uiso 1 1 calc R
C40 C -0.8301(9) -0.3316(8) 0.5900(5) 0.033(2) Uani 1 1 d .
H40 H -0.7619 -0.3213 0.6068 0.040 Uiso 1 1 calc R
C41 C -0.6929(8) -0.3443(8) 0.3691(4) 0.0267(17) Uani 1 1 d .
C42 C -0.7764(8) -0.2447(9) 0.3386(5) 0.035(2) Uani 1 1 d .
H42 H -0.8138 -0.1783 0.3635 0.042 Uiso 1 1 calc R
C43 C -0.8036(9) -0.2441(10) 0.2727(5) 0.045(3) Uani 1 1 d .
H43 H -0.8602 -0.1775 0.2524 0.054 Uiso 1 1 calc R
C44 C -0.7489(10) -0.3399(11) 0.2365(5) 0.046(3) Uani 1 1 d .
H44 H -0.7694 -0.3396 0.1917 0.055 Uiso 1 1 calc R
C45 C -0.6645(10) -0.4365(10) 0.2642(5) 0.042(2) Uani 1 1 d .
H45 H -0.6263 -0.5016 0.2384 0.051 Uiso 1 1 calc R
C46 C -0.6361(8) -0.4375(9) 0.3303(4) 0.0313(19) Uani 1 1 d .
H46 H -0.5769 -0.5031 0.3491 0.038 Uiso 1 1 calc R

loop_
_atom_site_aniso_label
_atom_site_aniso_U_11
_atom_site_aniso_U_22
_atom_site_aniso_U_33
_atom_site_aniso_U_23
_atom_site_aniso_U_13
_atom_site_aniso_U_12
Ru1 0.0190(4) 0.0158(4) 0.0179(4) -0.0012(3) -0.0053(3) -0.0050(3)
Ru2 0.0226(4) 0.0231(5) 0.0182(4) -0.0045(3) -0.0054(3) -0.0071(4)
S1 0.0320(10) 0.0215(9) 0.0212(9) -0.0009(7) -0.0078(7) -0.0086(8)
S2 0.0262(9) 0.0191(9) 0.0262(10) -0.0046(7) -0.0067(7) -0.0053(8)
S6 0.0289(10) 0.0319(11) 0.0206(9) -0.0052(8) -0.0040(7) -0.0092(9)
S7 0.0338(11) 0.0310(11) 0.0233(10) -0.0057(8) -0.0067(8) -0.0147(9)
P1 0.0193(9) 0.0219(10) 0.0193(9) -0.0037(7) -0.0043(7) -0.0077(8)
P2 0.0246(10) 0.0250(10) 0.0218(10) -0.0069(8) -0.0061(7) -0.0050(9)
P3 0.0648(19) 0.0504(17) 0.0377(15) -0.0070(12) -0.0116(13) -0.0136(15)
F1 0.16(2) 0.070(13) 0.043(9) 0.008(8) -0.041(12) -0.039(17)
F2 0.13(2) 0.047(11) 0.091(17) -0.028(10) -0.009(14) 0.006(12)
F3 0.042(11) 0.34(6) 0.12(2) -0.04(3) -0.008(12) -0.02(2)
F4 0.10(2) 0.23(4) 0.21(4) -0.06(4) -0.07(2) -0.02(3)
F5 0.41(7) 0.055(13) 0.073(18) -0.027(12) -0.10(3) 0.00(2)
F6 0.18(3) 0.096(19) 0.042(9) 0.000(10) -0.011(13) -0.098(19)
F7 0.12(2) 0.22(4) 0.10(2) -0.06(2) 0.046(16) -0.02(3)
F8 0.17(3) 0.093(17) 0.082(15) 0.007(12) -0.073(17) -0.055(18)
F9 0.17(3) 0.048(12) 0.13(2) -0.024(13) -0.11(2) 0.015(16)
F10 0.17(2) 0.045(10) 0.11(2) 0.022(12) -0.091(17) -0.035(15)
F11 0.13(2) 0.069(14) 0.102(16) -0.007(12) -0.024(15) -0.088(16)
F12 0.082(16) 0.34(5) 0.084(19) -0.10(3) 0.015(13) 0.03(2)
O1 0.054(4) 0.017(3) 0.037(3) 0.005(2) -0.017(3) -0.007(3)
O6 0.039(3) 0.041(4) 0.032(3) -0.005(3) -0.003(3) -0.027(3)
O11 0.077(5) 0.034(4) 0.033(4) 0.001(3) 0.001(3) 0.035(4)
C1 0.028(4) 0.023(4) 0.032(4) 0.003(3) -0.014(3) -0.007(3)
C2 0.074(8) 0.023(5) 0.049(6) -0.001(4) -0.021(5) -0.001(5)
C3 0.065(9) 0.057(9) 0.129(14) -0.034(9) 0.002(9) -0.011(8)
C4 0.080(10) 0.038(7) 0.107(12) 0.000(7) -0.014(8) -0.015(7)
C6 0.023(4) 0.029(4) 0.029(4) -0.002(3) -0.008(3) -0.014(3)
C7 0.043(5) 0.045(6) 0.029(5) 0.000(4) 0.000(4) -0.019(5)
C8 0.058(7) 0.052(7) 0.070(8) -0.005(6) 0.013(6) -0.015(6)
C9 0.096(10) 0.041(6) 0.057(7) -0.006(5) 0.020(7) -0.039(7)
C11 0.030(4) 0.038(5) 0.021(4) 0.000(3) -0.008(3) -0.015(4)
C12 0.040(5) 0.028(5) 0.044(5) 0.002(4) -0.015(4) -0.021(4)
C13 0.047(6) 0.039(6) 0.069(8) 0.023(5) -0.025(5) -0.025(5)
C14 0.072(8) 0.057(7) 0.049(7) 0.025(6) -0.027(6) -0.052(7)
C15 0.070(8) 0.095(10) 0.024(5) 0.000(5) -0.002(5) -0.053(8)
C16 0.046(6) 0.057(7) 0.029(5) -0.005(4) 0.001(4) -0.023(5)
C17 0.026(4) 0.020(4) 0.022(4) -0.003(3) -0.009(3) -0.005(3)
C18 0.027(4) 0.021(4) 0.029(4) -0.005(3) -0.006(3) -0.010(3)
C19 0.050(6) 0.033(5) 0.023(4) -0.010(4) -0.004(4) 0.002(4)
C20 0.058(6) 0.039(5) 0.029(5) -0.016(4) -0.018(4) -0.003(5)
C21 0.042(5) 0.041(6) 0.045(6) -0.015(4) -0.018(4) -0.015(5)
C22 0.034(5) 0.036(5) 0.031(5) -0.010(4) -0.007(3) -0.010(4)
C23 0.017(4) 0.028(4) 0.031(4) -0.012(3) -0.002(3) -0.004(3)
C24 0.035(5) 0.027(4) 0.038(5) -0.009(4) -0.013(4) -0.001(4)
C25 0.031(5) 0.033(5) 0.070(7) -0.005(5) -0.022(5) -0.002(4)
C26 0.027(5) 0.028(5) 0.093(9) -0.023(5) -0.010(5) 0.001(4)
C27 0.031(5) 0.048(6) 0.070(7) -0.038(6) 0.004(5) -0.011(5)
C28 0.025(4) 0.037(5) 0.042(5) -0.019(4) -0.004(3) -0.015(4)
C29 0.026(4) 0.017(4) 0.039(5) -0.007(3) -0.011(3) -0.014(3)
C30 0.063(7) 0.036(5) 0.044(6) -0.018(4) -0.002(5) -0.024(5)
C31 0.088(9) 0.039(6) 0.069(8) -0.027(6) -0.003(7) -0.032(7)
C32 0.083(9) 0.034(6) 0.068(8) -0.011(5) -0.012(7) -0.022(6)
C33 0.056(6) 0.028(5) 0.054(6) 0.001(4) -0.011(5) -0.024(5)
C34 0.044(5) 0.035(5) 0.035(5) -0.005(4) -0.003(4) -0.009(4)
C35 0.026(4) 0.027(4) 0.030(4) -0.009(3) -0.003(3) -0.003(4)
C36 0.037(5) 0.050(6) 0.038(5) -0.006(4) -0.009(4) -0.013(5)
C37 0.034(5) 0.060(8) 0.066(8) -0.005(6) -0.009(5) -0.021(5)
C38 0.031(5) 0.059(7) 0.063(7) -0.008(6) 0.012(5) -0.010(5)
C39 0.055(7) 0.042(6) 0.036(5) -0.011(4) 0.009(4) -0.005(5)
C40 0.036(5) 0.033(5) 0.033(5) -0.010(4) -0.004(4) -0.007(4)
C41 0.031(4) 0.030(4) 0.022(4) -0.005(3) -0.009(3) -0.008(4)
C42 0.033(5) 0.037(5) 0.034(5) -0.006(4) -0.012(4) -0.003(4)
C43 0.041(5) 0.056(7) 0.036(5) 0.002(5) -0.021(4) -0.002(5)
C44 0.052(6) 0.063(7) 0.026(5) -0.002(4) -0.019(4) -0.014(6)
C45 0.053(6) 0.049(6) 0.029(5) -0.013(4) -0.013(4) -0.007(5)
C46 0.037(5) 0.033(5) 0.027(4) -0.008(4) -0.011(3) -0.007(4)

loop_
_atom_type_symbol
_atom_type_description
_atom_type_scat_dispersion_real
_atom_type_scat_dispersion_imag
_atom_type_scat_source
C C 0.0033 0.0016 'International Tables Vol C Tables 4.2.6.8 and 6.1.1.4'
H H 0.0000 0.0000 'International Tables Vol C Tables 4.2.6.8 and 6.1.1.4'
O O 0.0106 0.0060 'International Tables Vol C Tables 4.2.6.8 and 6.1.1.4'
F F 0.0171 0.0103 'International Tables Vol C Tables 4.2.6.8 and 6.1.1.4'
P P 0.1023 0.0942 'International Tables Vol C Tables 4.2.6.8 and 6.1.1.4'
S S 0.1246 0.1234 'International Tables Vol C Tables 4.2.6.8 and 6.1.1.4'
Ru Ru -1.2594 0.8363 'International Tables Vol C Tables 4.2.6.8 and 6.1.1.4'

loop_
_geom_angle_atom_site_label_1
_geom_angle_atom_site_label_2
_geom_angle_atom_site_label_3
_geom_angle
_geom_angle_site_symmetry_1
_geom_angle_site_symmetry_3
S1 Ru1 S1 180.0 2 .
S1 Ru1 S2 107.02(9) 2 .
S1 Ru1 S2 72.99(9) . .
S1 Ru1 S2 72.99(9) 2 2
S1 Ru1 S2 107.01(9) . 2
S2 Ru1 S2 180.0 . 2
S1 Ru1 P1 93.18(9) 2 2
S1 Ru1 P1 86.82(9) . 2
S2 Ru1 P1 95.73(8) . 2
S2 Ru1 P1 84.27(8) 2 2
S1 Ru1 P1 86.82(9) 2 .
S1 Ru1 P1 93.18(9) . .
S2 Ru1 P1 84.27(8) . .
S2 Ru1 P1 95.73(8) 2 .
P1 Ru1 P1 180.0 2 .
S7 Ru2 S7 180.0 2_446 .
S7 Ru2 S6 106.90(9) 2_446 .
S7 Ru2 S6 73.10(9) . .
S7 Ru2 S6 73.10(9) 2_446 2_446
S7 Ru2 S6 106.90(9) . 2_446
S6 Ru2 S6 180.0 . 2_446
S7 Ru2 P2 87.15(9) 2_446 .
S7 Ru2 P2 92.85(9) . .
S6 Ru2 P2 83.99(9) . .
S6 Ru2 P2 96.01(9) 2_446 .
S7 Ru2 P2 92.85(9) 2_446 2_446
S7 Ru2 P2 87.15(9) . 2_446
S6 Ru2 P2 96.01(9) . 2_446
S6 Ru2 P2 83.99(9) 2_446 2_446
P2 Ru2 P2 179.998(2) . 2_446
C1 S1 Ru1 87.6(3) . .
C1 S2 Ru1 86.9(3) . .
C6 S6 Ru2 87.4(3) . .
C6 S7 Ru2 87.8(3) . .
C11 P1 C23 107.2(4) . .
C11 P1 C17 102.7(4) . .
C23 P1 C17 103.8(4) . .
C11 P1 Ru1 113.9(3) . .
C23 P1 Ru1 111.6(3) . .
C17 P1 Ru1 116.7(3) . .
C29 P2 C35 106.4(4) . .
C29 P2 C41 101.1(4) . .
C35 P2 C41 103.7(4) . .
C29 P2 Ru2 114.9(3) . .
C35 P2 Ru2 113.3(3) . .
C41 P2 Ru2 116.0(3) . .
F3 P3 F11 138(3) . .
F3 P3 F2 93(2) . .
F11 P3 F2 126(2) . .
F3 P3 F12 60.8(17) . .
F11 P3 F12 89.9(18) . .
F2 P3 F12 141(3) . .
F3 P3 F9 50.2(16) . .
F11 P3 F9 102.2(17) . .
F2 P3 F9 101.3(13) . .
F12 P3 F9 85(2) . .
F3 P3 F6 87(2) . .
F11 P3 F6 98.2(12) . .
F2 P3 F6 100.9(15) . .
F12 P3 F6 52.4(16) . .
F9 P3 F6 132(2) . .
F3 P3 F7 114.6(18) . .
F11 P3 F7 92(2) . .
F2 P3 F7 41.0(14) . .
F12 P3 F7 173(2) . .
F9 P3 F7 88.6(18) . .
F6 P3 F7 134(2) . .
F3 P3 F4 176(3) . .
F11 P3 F4 45.6(15) . .
F2 P3 F4 84(2) . .
F12 P3 F4 119.9(18) . .
F9 P3 F4 134(2) . .
F6 P3 F4 90.4(18) . .
F7 P3 F4 65.1(18) . .
F3 P3 F10 118(2) . .
F11 P3 F10 90.7(13) . .
F2 P3 F10 72.5(13) . .
F12 P3 F10 92.8(18) . .
F9 P3 F10 166.8(17) . .
F6 P3 F10 41.5(12) . .
F7 P3 F10 94(2) . .
F4 P3 F10 58.3(16) . .
F3 P3 F1 91.8(16) . .
F11 P3 F1 76.2(12) . .
F2 P3 F1 89.2(12) . .
F12 P3 F1 118(2) . .
F9 P3 F1 43.1(13) . .
F6 P3 F1 169.8(15) . .
F7 P3 F1 55.8(15) . .
F4 P3 F1 92(2) . .
F10 P3 F1 145.5(18) . .
F3 P3 F5 98(3) . .
F11 P3 F5 41.7(19) . .
F2 P3 F5 167(3) . .
F12 P3 F5 52.0(19) . .
F9 P3 F5 81.8(16) . .
F6 P3 F5 85.9(13) . .
F7 P3 F5 127(3) . .
F4 P3 F5 85(2) . .
F10 P3 F5 107.0(15) . .
F1 P3 F5 84.4(14) . .
F3 P3 F8 50.5(18) . .
F11 P3 F8 171(2) . .
F2 P3 F8 46.7(13) . .
F12 P3 F8 96(2) . .
F9 P3 F8 84.6(12) . .
F6 P3 F8 80.8(11) . .
F7 P3 F8 83.0(17) . .
F4 P3 F8 126(2) . .
F10 P3 F8 82.7(12) . .
F1 P3 F8 106.0(11) . .
F5 P3 F8 146(3) . .
C1 O1 C2 120.1(7) . .
C6 O6 C7 119.8(7) . .
O1 C1 S2 128.7(7) . .
O1 C1 S1 118.8(6) . .
S2 C1 S1 112.5(5) . .
C3 C2 O1 109.2(11) . .
C3 C2 C4 113.2(11) . .
O1 C2 C4 103.2(9) . .
C3 C2 H2 110.3 . .
O1 C2 H2 110.3 . .
C4 C2 H2 110.3 . .
C2 C3 H3A 109.5 . .
C2 C3 H3B 109.5 . .
H3A C3 H3B 109.5 . .
C2 C3 H3C 109.5 . .
H3A C3 H3C 109.5 . .
H3B C3 H3C 109.5 . .
C2 C4 H4A 109.5 . .
C2 C4 H4B 109.5 . .
H4A C4 H4B 109.5 . .
C2 C4 H4C 109.5 . .
H4A C4 H4C 109.5 . .
H4B C4 H4C 109.5 . .
O6 C6 S6 128.5(6) . .
O6 C6 S7 119.8(6) . .
S6 C6 S7 111.7(5) . .
C9 C7 O6 105.0(8) . .
C9 C7 C8 114.3(10) . .
O6 C7 C8 109.7(8) . .
C9 C7 H7 109.2 . .
O6 C7 H7 109.2 . .
C8 C7 H7 109.2 . .
C7 C8 H8A 109.5 . .
C7 C8 H8B 109.5 . .
H8A C8 H8B 109.5 . .
C7 C8 H8C 109.5 . .
H8A C8 H8C 109.5 . .
H8B C8 H8C 109.5 . .
C7 C9 H9A 109.5 . .
C7 C9 H9B 109.5 . .
H9A C9 H9B 109.5 . .
C7 C9 H9C 109.5 . .
H9A C9 H9C 109.5 . .
H9B C9 H9C 109.5 . .
C12 C11 C16 118.3(9) . .
C12 C11 P1 118.4(7) . .
C16 C11 P1 123.0(8) . .
C13 C12 C11 120.4(10) . .
C13 C12 H12 119.8 . .
C11 C12 H12 119.8 . .
C14 C13 C12 121.1(11) . .
C14 C13 H13 119.4 . .
C12 C13 H13 119.4 . .
C15 C14 C13 119.1(10) . .
C15 C14 H14 120.5 . .
C13 C14 H14 120.5 . .
C14 C15 C16 121.7(11) . .
C14 C15 H15 119.1 . .
C16 C15 H15 119.1 . .
C11 C16 C15 119.3(11) . .
C11 C16 H16 120.3 . .
C15 C16 H16 120.3 . .
C22 C17 C18 118.5(7) . .
C22 C17 P1 119.0(6) . .
C18 C17 P1 122.4(6) . .
C19 C18 C17 120.6(8) . .
C19 C18 H18 119.7 . .
C17 C18 H18 119.7 . .
C20 C19 C18 119.8(8) . .
C20 C19 H19 120.1 . .
C18 C19 H19 120.1 . .
C21 C20 C19 120.0(8) . .
C21 C20 H20 120.0 . .
C19 C20 H20 120.0 . .
C20 C21 C22 121.0(9) . .
C20 C21 H21 119.5 . .
C22 C21 H21 119.5 . .
C21 C22 C17 120.0(8) . .
C21 C22 H22 120.0 . .
C17 C22 H22 120.0 . .
C24 C23 C28 118.6(8) . .
C24 C23 P1 121.4(6) . .
C28 C23 P1 119.7(6) . .
C25 C24 C23 120.3(9) . .
C25 C24 H24 119.9 . .
C23 C24 H24 119.9 . .
C26 C25 C24 120.5(9) . .
C26 C25 H25 119.8 . .
C24 C25 H25 119.8 . .
C25 C26 C27 120.4(9) . .
C25 C26 H26 119.8 . .
C27 C26 H26 119.8 . .
C26 C27 C28 119.6(9) . .
C26 C27 H27 120.2 . .
C28 C27 H27 120.2 . .
C27 C28 C23 120.6(9) . .
C27 C28 H28 119.7 . .
C23 C28 H28 119.7 . .
C30 C29 C34 116.7(9) . .
C30 C29 P2 123.9(7) . .
C34 C29 P2 119.4(7) . .
C31 C30 C29 120.7(10) . .
C31 C30 H30 119.7 . .
C29 C30 H30 119.7 . .
C32 C31 C30 121.0(11) . .
C32 C31 H31 119.5 . .
C30 C31 H31 119.5 . .
C33 C32 C31 119.4(11) . .
C33 C32 H32 120.3 . .
C31 C32 H32 120.3 . .
C32 C33 C34 120.4(10) . .
C32 C33 H33 119.8 . .
C34 C33 H33 119.8 . .
C33 C34 C29 121.7(9) . .
C33 C34 H34 119.1 . .
C29 C34 H34 119.1 . .
C36 C35 C40 118.5(8) . .
C36 C35 P2 122.7(7) . .
C40 C35 P2 118.8(7) . .
C37 C36 C35 120.6(10) . .
C37 C36 H36 119.7 . .
C35 C36 H36 119.7 . .
C38 C37 C36 121.2(11) . .
C38 C37 H37 119.4 . .
C36 C37 H37 119.4 . .
C37 C38 C39 119.1(9) . .
C37 C38 H38 120.4 . .
C39 C38 H38 120.4 . .
C38 C39 C40 120.9(10) . .
C38 C39 H39 119.6 . .
C40 C39 H39 119.6 . .
C35 C40 C39 119.6(10) . .
C35 C40 H40 120.2 . .
C39 C40 H40 120.2 . .
C46 C41 C42 118.7(8) . .
C46 C41 P2 123.7(6) . .
C42 C41 P2 117.6(6) . .
C43 C42 C41 120.0(9) . .
C43 C42 H42 120.0 . .
C41 C42 H42 120.0 . .
C44 C43 C42 120.0(9) . .
C44 C43 H43 120.0 . .
C42 C43 H43 120.0 . .
C43 C44 C45 121.1(9) . .
C43 C44 H44 119.5 . .
C45 C44 H44 119.5 . .
C44 C45 C46 119.3(9) . .
C44 C45 H45 120.4 . .
C46 C45 H45 120.4 . .
C41 C46 C45 120.9(8) . .
C41 C46 H46 119.6 . .
C45 C46 H46 119.6 . .

loop_
_geom_bond_atom_site_label_1
_geom_bond_atom_site_label_2
_geom_bond_distance
_geom_bond_site_symmetry_2
Ru1 S1 2.352(3) 2
Ru1 S1 2.352(3) .
Ru1 S2 2.383(3) .
Ru1 S2 2.383(3) 2
Ru1 P1 2.437(2) 2
Ru1 P1 2.437(2) .
Ru2 S7 2.355(3) 2_446
Ru2 S7 2.355(3) .
Ru2 S6 2.370(3) .
Ru2 S6 2.370(3) 2_446
Ru2 P2 2.436(3) .
Ru2 P2 2.436(3) 2_446
S1 C1 1.699(9) .
S2 C1 1.688(8) .
S6 C6 1.698(9) .
S7 C6 1.701(8) .
P1 C11 1.825(9) .
P1 C23 1.826(8) .
P1 C17 1.833(8) .
P2 C29 1.826(8) .
P2 C35 1.827(9) .
P2 C41 1.833(8) .
P3 F3 1.47(2) .
P3 F11 1.470(18) .
P3 F2 1.506(19) .
P3 F12 1.536(19) .
P3 F9 1.552(19) .
P3 F6 1.553(18) .
P3 F7 1.56(2) .
P3 F4 1.57(3) .
P3 F10 1.577(18) .
P3 F1 1.585(17) .
P3 F5 1.60(2) .
P3 F8 1.65(2) .
O1 C1 1.310(10) .
O1 C2 1.475(12) .
O6 C6 1.293(10) .
O6 C7 1.483(10) .
C2 C3 1.413(17) .
C2 C4 1.516(16) .
C2 H2 1.0000 .
C3 H3A 0.9800 .
C3 H3B 0.9800 .
C3 H3C 0.9800 .
C4 H4A 0.9800 .
C4 H4B 0.9800 .
C4 H4C 0.9800 .
C7 C9 1.480(14) .
C7 C8 1.492(15) .
C7 H7 1.0000 .
C8 H8A 0.9800 .
C8 H8B 0.9800 .
C8 H8C 0.9800 .
C9 H9A 0.9800 .
C9 H9B 0.9800 .
C9 H9C 0.9800 .
C11 C12 1.387(13) .
C11 C16 1.389(12) .
C12 C13 1.384(13) .
C12 H12 0.9500 .
C13 C14 1.368(17) .
C13 H13 0.9500 .
C14 C15 1.344(18) .
C14 H14 0.9500 .
C15 C16 1.405(15) .
C15 H15 0.9500 .
C16 H16 0.9500 .
C17 C22 1.391(12) .
C17 C18 1.396(11) .
C18 C19 1.385(12) .
C18 H18 0.9500 .
C19 C20 1.377(14) .
C19 H19 0.9500 .
C20 C21 1.365(14) .
C20 H20 0.9500 .
C21 C22 1.385(12) .
C21 H21 0.9500 .
C22 H22 0.9500 .
C23 C24 1.390(12) .
C23 C28 1.395(11) .
C24 C25 1.389(12) .
C24 H24 0.9500 .
C25 C26 1.366(15) .
C25 H25 0.9500 .
C26 C27 1.381(16) .
C26 H26 0.9500 .
C27 C28 1.391(13) .
C27 H27 0.9500 .
C28 H28 0.9500 .
C29 C30 1.387(12) .
C29 C34 1.407(12) .
C30 C31 1.386(14) .
C30 H30 0.9500 .
C31 C32 1.379(17) .
C31 H31 0.9500 .
C32 C33 1.350(16) .
C32 H32 0.9500 .
C33 C34 1.381(13) .
C33 H33 0.9500 .
C34 H34 0.9500 .
C35 C36 1.388(13) .
C35 C40 1.397(12) .
C36 C37 1.387(14) .
C36 H36 0.9500 .
C37 C38 1.363(17) .
C37 H37 0.9500 .
C38 C39 1.379(17) .
C38 H38 0.9500 .
C39 C40 1.402(13) .
C39 H39 0.9500 .
C40 H40 0.9500 .
C41 C46 1.386(12) .
C41 C42 1.414(12) .
C42 C43 1.383(13) .
C42 H42 0.9500 .
C43 C44 1.374(15) .
C43 H43 0.9500 .
C44 C45 1.382(14) .
C44 H44 0.9500 .
C45 C46 1.390(12) .
C45 H45 0.9500 .
C46 H46 0.9500 .

loop_
_geom_torsion_atom_site_label_1
_geom_torsion_atom_site_label_2
_geom_torsion_atom_site_label_3
_geom_torsion_atom_site_label_4
_geom_torsion
_geom_torsion_site_symmetry_1
S1 Ru1 S1 C1 162.6(6) 2
S2 Ru1 S1 C1 -0.7(3) .
S2 Ru1 S1 C1 179.3(3) 2
P1 Ru1 S1 C1 -97.7(3) 2
P1 Ru1 S1 C1 82.3(3) .
S1 Ru1 S2 C1 -179.3(3) 2
S1 Ru1 S2 C1 0.7(3) .
S2 Ru1 S2 C1 -25.9(5) 2
P1 Ru1 S2 C1 85.6(3) 2
P1 Ru1 S2 C1 -94.4(3) .
S7 Ru2 S6 C6 179.6(3) 2_446
S7 Ru2 S6 C6 -0.4(3) .
S6 Ru2 S6 C6 63(11) 2_446
P2 Ru2 S6 C6 94.5(3) .
P2 Ru2 S6 C6 -85.5(3) 2_446
S7 Ru2 S7 C6 -150(10) 2_446
S6 Ru2 S7 C6 0.4(3) .
S6 Ru2 S7 C6 -179.6(3) 2_446
P2 Ru2 S7 C6 -82.5(3) .
P2 Ru2 S7 C6 97.5(3) 2_446
S1 Ru1 P1 C11 169.6(3) 2
S1 Ru1 P1 C11 -10.4(3) .
S2 Ru1 P1 C11 62.1(3) .
S2 Ru1 P1 C11 -117.9(3) 2
P1 Ru1 P1 C11 -47.5(13) 2
S1 Ru1 P1 C23 -68.9(3) 2
S1 Ru1 P1 C23 111.1(3) .
S2 Ru1 P1 C23 -176.4(3) .
S2 Ru1 P1 C23 3.7(3) 2
P1 Ru1 P1 C23 74.0(13) 2
S1 Ru1 P1 C17 50.1(3) 2
S1 Ru1 P1 C17 -129.9(3) .
S2 Ru1 P1 C17 -57.3(3) .
S2 Ru1 P1 C17 122.7(3) 2
P1 Ru1 P1 C17 -166.9(13) 2
S7 Ru2 P2 C29 -169.1(3) 2_446
S7 Ru2 P2 C29 10.9(3) .
S6 Ru2 P2 C29 -61.7(3) .
S6 Ru2 P2 C29 118.3(3) 2_446
P2 Ru2 P2 C29 103(14) 2_446
S7 Ru2 P2 C35 68.2(3) 2_446
S7 Ru2 P2 C35 -111.8(3) .
S6 Ru2 P2 C35 175.6(3) .
S6 Ru2 P2 C35 -4.4(3) 2_446
P2 Ru2 P2 C35 -20(14) 2_446
S7 Ru2 P2 C41 -51.5(3) 2_446
S7 Ru2 P2 C41 128.5(3) .
S6 Ru2 P2 C41 55.8(3) .
S6 Ru2 P2 C41 -124.2(3) 2_446
P2 Ru2 P2 C41 -140(14) 2_446
C2 O1 C1 S2 -3.6(13) .
C2 O1 C1 S1 176.0(7) .
Ru1 S2 C1 O1 178.6(8) .
Ru1 S2 C1 S1 -1.0(4) .
Ru1 S1 C1 O1 -178.7(7) .
Ru1 S1 C1 S2 1.0(4) .
C1 O1 C2 C3 85.4(12) .
C1 O1 C2 C4 -153.9(9) .
C7 O6 C6 S6 2.7(12) .
C7 O6 C6 S7 -177.1(6) .
Ru2 S6 C6 O6 -179.3(8) .
Ru2 S6 C6 S7 0.5(4) .
Ru2 S7 C6 O6 179.3(7) .
Ru2 S7 C6 S6 -0.5(4) .
C6 O6 C7 C9 157.9(9) .
C6 O6 C7 C8 -78.9(11) .
C23 P1 C11 C12 152.3(7) .
C17 P1 C11 C12 43.3(8) .
Ru1 P1 C11 C12 -83.8(7) .
C23 P1 C11 C16 -33.6(9) .
C17 P1 C11 C16 -142.5(8) .
Ru1 P1 C11 C16 90.4(8) .
C16 C11 C12 C13 -3.0(14) .
P1 C11 C12 C13 171.4(7) .
C11 C12 C13 C14 1.9(16) .
C12 C13 C14 C15 0.3(17) .
C13 C14 C15 C16 -1.4(18) .
C12 C11 C16 C15 2.0(14) .
P1 C11 C16 C15 -172.2(8) .
C14 C15 C16 C11 0.2(17) .
C11 P1 C17 C22 53.4(7) .
C23 P1 C17 C22 -58.1(7) .
Ru1 P1 C17 C22 178.7(6) .
C11 P1 C17 C18 -129.6(7) .
C23 P1 C17 C18 118.8(7) .
Ru1 P1 C17 C18 -4.3(8) .
C22 C17 C18 C19 3.6(12) .
P1 C17 C18 C19 -173.3(7) .
C17 C18 C19 C20 -0.9(13) .
C18 C19 C20 C21 -2.2(15) .
C19 C20 C21 C22 2.5(15) .
C20 C21 C22 C17 0.3(15) .
C18 C17 C22 C21 -3.3(13) .
P1 C17 C22 C21 173.8(7) .
C11 P1 C23 C24 -121.8(8) .
C17 P1 C23 C24 -13.6(8) .
Ru1 P1 C23 C24 112.9(7) .
C11 P1 C23 C28 65.0(8) .
C17 P1 C23 C28 173.2(7) .
Ru1 P1 C23 C28 -60.3(8) .
C28 C23 C24 C25 -3.0(14) .
P1 C23 C24 C25 -176.2(8) .
C23 C24 C25 C26 -0.1(16) .
C24 C25 C26 C27 2.8(17) .
C25 C26 C27 C28 -2.3(16) .
C26 C27 C28 C23 -0.8(15) .
C24 C23 C28 C27 3.4(13) .
P1 C23 C28 C27 176.8(7) .
C35 P2 C29 C30 38.3(9) .
C41 P2 C29 C30 146.3(8) .
Ru2 P2 C29 C30 -88.0(8) .
C35 P2 C29 C34 -144.7(7) .
C41 P2 C29 C34 -36.7(8) .
Ru2 P2 C29 C34 89.0(7) .
C34 C29 C30 C31 1.1(16) .
P2 C29 C30 C31 178.2(9) .
C29 C30 C31 C32 0(2) .
C30 C31 C32 C33 -2(2) .
C31 C32 C33 C34 1.9(19) .
C32 C33 C34 C29 -0.5(17) .
C30 C29 C34 C33 -1.0(14) .
P2 C29 C34 C33 -178.2(8) .
C29 P2 C35 C36 113.6(8) .
C41 P2 C35 C36 7.4(9) .
Ru2 P2 C35 C36 -119.1(8) .
C29 P2 C35 C40 -68.0(8) .
C41 P2 C35 C40 -174.2(7) .
Ru2 P2 C35 C40 59.2(8) .
C40 C35 C36 C37 1.9(15) .
P2 C35 C36 C37 -179.7(8) .
C35 C36 C37 C38 -0.6(18) .
C36 C37 C38 C39 -1.0(19) .
C37 C38 C39 C40 1.2(18) .
C36 C35 C40 C39 -1.7(14) .
P2 C35 C40 C39 179.9(7) .
C38 C39 C40 C35 0.2(15) .
C29 P2 C41 C46 131.9(8) .
C35 P2 C41 C46 -117.9(8) .
Ru2 P2 C41 C46 6.9(9) .
C29 P2 C41 C42 -47.2(8) .
C35 P2 C41 C42 63.0(8) .
Ru2 P2 C41 C42 -172.2(6) .
C46 C41 C42 C43 2.5(14) .
P2 C41 C42 C43 -178.4(8) .
C41 C42 C43 C44 -0.4(16) .
C42 C43 C44 C45 -1.3(17) .
C43 C44 C45 C46 1.0(17) .
C42 C41 C46 C45 -2.9(15) .
P2 C41 C46 C45 178.1(8) .
C44 C45 C46 C41 1.2(16) .
